data_1547745
loop_
_publ_author_name
'Kai-Jen Chen'
'Ya-Ching Tsai'
'Yuji Suzaki'
'Kohtaro Osakada'
'Atsushi Miura'
'Masaki Horie'

_publ_section_title
;
 Rapid and reversible photoinduced switching of a rotaxane crystal
;
_journal_name_full 'Nature Communications'
_journal_page_first 13321
_journal_paper_doi 10.1038/ncomms13321
_journal_volume 7
_journal_year 2016
_chemical_formula_sum 'C43 H54 F6 Fe N O8 P'
_chemical_formula_weight 913.69
_space_group_crystal_system triclinic
_space_group_IT_number 2
_space_group_name_Hall '-P 1'
_space_group_name_H-M_alt 'P -1'
_symmetry_space_group_name_Hall '-P 1'
_symmetry_space_group_name_H-M 'P -1'
_atom_sites_solution_hydrogens geom
_cell_angle_alpha 87.240(4)
_cell_angle_beta 79.489(5)
_cell_angle_gamma 88.855(4)
_cell_formula_units_Z 2
_cell_length_a 10.3437(12)
_cell_length_b 11.1763(15)
_cell_length_c 19.446(2)
_cell_measurement_reflns_used 2813
_cell_measurement_temperature 296(2)
_cell_measurement_theta_max 25
_cell_measurement_theta_min 2.5
_cell_volume 2207.6(5)
_computing_cell_refinement 'SAINT V8.34A (Bruker AXS Inc., 2013)'
_computing_data_collection 'APEX2 (Bruker AXS, 2010)'
_computing_data_reduction 'SAINT V8.34A (Bruker AXS Inc., 2013)'
_computing_molecular_graphics 'SHELXTL (Sheldrick, 2008)'
_computing_publication_material SHELXTL
_computing_structure_refinement 'SHELXL-2014/6 (Sheldrick, 2014)'
_diffrn_ambient_temperature 296(2)
_diffrn_detector_area_resol_mean 8.3333
_diffrn_measured_fraction_theta_full 0.988
_diffrn_measured_fraction_theta_max 0.979
_diffrn_measurement_device_type 'Bruker APEX-II CCD'
_diffrn_measurement_method '\f and \w scans'
_diffrn_radiation_type MoK\a
_diffrn_radiation_wavelength 0.71073
_diffrn_reflns_av_R_equivalents 0.0619
_diffrn_reflns_av_unetI/netI 0.0757
_diffrn_reflns_Laue_measured_fraction_full 0.988
_diffrn_reflns_Laue_measured_fraction_max 0.979
_diffrn_reflns_limit_h_max 12
_diffrn_reflns_limit_h_min -11
_diffrn_reflns_limit_k_max 13
_diffrn_reflns_limit_k_min -13
_diffrn_reflns_limit_l_max 24
_diffrn_reflns_limit_l_min -24
_diffrn_reflns_number 33260
_diffrn_reflns_point_group_measured_fraction_full 0.988
_diffrn_reflns_point_group_measured_fraction_max 0.979
_diffrn_reflns_theta_full 25.242
_diffrn_reflns_theta_max 26.463
_diffrn_reflns_theta_min 1.066
_exptl_absorpt_coefficient_mu 0.455
_exptl_absorpt_correction_T_max 0.9486
_exptl_absorpt_correction_T_min 0.8497
_exptl_absorpt_correction_type multi-scan
_exptl_absorpt_process_details 'SADABS V2014/4 (Bruker AXS Inc.)'
_exptl_crystal_colour yellow
_exptl_crystal_density_diffrn 1.375
_exptl_crystal_density_method 'not measured'
_exptl_crystal_description tabullar
_exptl_crystal_F_000 956
_exptl_crystal_size_max 0.35
_exptl_crystal_size_mid 0.30
_exptl_crystal_size_min 0.10
_refine_diff_density_max 0.616
_refine_diff_density_min -0.657
_refine_diff_density_rms 0.109
_refine_ls_extinction_coef .
_refine_ls_extinction_method none
_refine_ls_goodness_of_fit_ref 0.985
_refine_ls_hydrogen_treatment constr
_refine_ls_matrix_type full
_refine_ls_number_parameters 542
_refine_ls_number_reflns 8913
_refine_ls_number_restraints 0
_refine_ls_restrained_S_all 0.985
_refine_ls_R_factor_all 0.1222
_refine_ls_R_factor_gt 0.0597
_refine_ls_shift/su_max 0.001
_refine_ls_shift/su_mean 0.000
_refine_ls_structure_factor_coef Fsqd
_refine_ls_weighting_details 'w=1/[\s^2^(Fo^2^)+(0.1188P)^2^] where P=(Fo^2^+2Fc^2^)/3'
_refine_ls_weighting_scheme calc
_refine_ls_wR_factor_gt 0.1632
_refine_ls_wR_factor_ref 0.2144
_reflns_Friedel_coverage 0.000
_reflns_Friedel_fraction_full .
_reflns_Friedel_fraction_max .
_reflns_number_gt 4818
_reflns_number_total 8913
_reflns_threshold_expression 'I > 2\s(I)'
_cod_data_source_file rotaxane0mW.cif
_cod_data_source_block 140639_BL_0m
_cod_database_code 1547745
_shelx_space_group_comment
;
The symmetry employed for this shelxl refinement is uniquely defined
by the following loop, which should always be used as a source of
symmetry information in preference to the above space-group names.
They are only intended as comments.
;
_shelxl_version_number 2014/6

loop_
_space_group_symop_operation_xyz
'x, y, z'
'-x, -y, -z'

loop_
_atom_site_label
_atom_site_type_symbol
_atom_site_fract_x
_atom_site_fract_y
_atom_site_fract_z
_atom_site_U_iso_or_equiv
_atom_site_adp_type
_atom_site_occupancy
_atom_site_site_symmetry_order
_atom_site_calc_flag
_atom_site_refinement_flags_posn
_atom_site_refinement_flags_adp
_atom_site_refinement_flags_occupancy
_atom_site_disorder_assembly
_atom_site_disorder_group
Fe1 Fe 0.31777(5) 0.36583(5) 0.43103(3) 0.0529(2) Uani 1 1 d . . . . .
N1 N 0.4074(3) 0.2651(3) 0.21257(13) 0.0456(7) Uani 1 1 d . . . . .
H1A H 0.3221 0.2606 0.2114 0.055 Uiso 1 1 calc R U . . .
H1B H 0.4364 0.3347 0.1919 0.055 Uiso 1 1 calc R U . . .
C1 C 0.4268(4) 0.2603(3) 0.28747(17) 0.0464(9) Uani 1 1 d . . . . .
H1C H 0.3849 0.1891 0.3114 0.056 Uiso 1 1 calc R U . . .
H1D H 0.5201 0.2537 0.2884 0.056 Uiso 1 1 calc R U . . .
C2 C 0.4794(4) 0.1647(3) 0.17357(18) 0.0524(10) Uani 1 1 d . . . . .
H2A H 0.4613 0.0905 0.2013 0.063 Uiso 1 1 calc R U . . .
H2B H 0.5732 0.1787 0.1670 0.063 Uiso 1 1 calc R U . . .
C3 C 0.4411(4) 0.1518(3) 0.10335(18) 0.0477(9) Uani 1 1 d . . . . .
C4 C 0.3658(4) 0.0580(4) 0.0923(2) 0.0579(10) Uani 1 1 d . . . . .
H4 H 0.3386 0.0012 0.1284 0.069 Uiso 1 1 calc R U . . .
C5 C 0.3296(4) 0.0469(4) 0.0279(2) 0.0652(12) Uani 1 1 d . . . . .
H5 H 0.2781 -0.0174 0.0213 0.078 Uiso 1 1 calc R U . . .
C6 C 0.3683(4) 0.1291(4) -0.0266(2) 0.0628(11) Uani 1 1 d . . . . .
C7 C 0.4438(5) 0.2235(4) -0.0152(2) 0.0685(12) Uani 1 1 d . . . . .
H7 H 0.4706 0.2805 -0.0511 0.082 Uiso 1 1 calc R U . . .
C8 C 0.4805(4) 0.2347(4) 0.0490(2) 0.0625(11) Uani 1 1 d . . . . .
H8 H 0.5321 0.2988 0.0557 0.075 Uiso 1 1 calc R U . . .
C9 C 0.3286(5) 0.1158(5) -0.0972(2) 0.0892(16) Uani 1 1 d . . . . .
H9A H 0.2640 0.1760 -0.1040 0.134 Uiso 1 1 calc R U . . .
H9B H 0.2922 0.0378 -0.0987 0.134 Uiso 1 1 calc R U . . .
H9C H 0.4044 0.1252 -0.1336 0.134 Uiso 1 1 calc R U . . .
C10 C 0.3717(4) 0.3678(3) 0.32590(17) 0.0440(9) Uani 1 1 d . . . . .
C11 C 0.2377(4) 0.4010(4) 0.34408(19) 0.0553(10) Uani 1 1 d . . . . .
H11 H 0.1674 0.3615 0.3319 0.066 Uiso 1 1 calc R U . . .
C12 C 0.2287(5) 0.5037(4) 0.3835(2) 0.0660(12) Uani 1 1 d . . . . .
H12 H 0.1515 0.5437 0.4022 0.079 Uiso 1 1 calc R U . . .
C13 C 0.3549(5) 0.5354(4) 0.3900(2) 0.0707(13) Uani 1 1 d . . . . .
H13 H 0.3765 0.6001 0.4138 0.085 Uiso 1 1 calc R U . . .
C14 C 0.4450(4) 0.4525(4) 0.35419(19) 0.0552(10) Uani 1 1 d . . . . .
H14 H 0.5360 0.4535 0.3500 0.066 Uiso 1 1 calc R U . . .
C15 C 0.3616(6) 0.1983(4) 0.4650(2) 0.0825(15) Uani 1 1 d . . . . .
H15 H 0.3994 0.1376 0.4366 0.099 Uiso 1 1 calc R U . . .
C16 C 0.2258(6) 0.2215(5) 0.4853(2) 0.0849(15) Uani 1 1 d . . . . .
H16 H 0.1583 0.1787 0.4727 0.102 Uiso 1 1 calc R U . . .
C17 C 0.2105(5) 0.3202(5) 0.5277(2) 0.0857(16) Uani 1 1 d . . . . .
H17 H 0.1310 0.3544 0.5482 0.103 Uiso 1 1 calc R U . . .
C18 C 0.3362(6) 0.3585(5) 0.5338(2) 0.0842(15) Uani 1 1 d . . . . .
H18 H 0.3547 0.4226 0.5590 0.101 Uiso 1 1 calc R U . . .
C19 C 0.4290(5) 0.2826(5) 0.4950(2) 0.0862(16) Uani 1 1 d . . . . .
H19 H 0.5199 0.2877 0.4902 0.103 Uiso 1 1 calc R U . . .
O1 O 0.1082(3) 0.1817(2) 0.20270(15) 0.0600(7) Uani 1 1 d . . . . .
O2 O 0.2250(3) 0.0403(3) 0.30748(19) 0.0836(10) Uani 1 1 d . . . . .
O4 O 0.6854(3) 0.0907(3) 0.34562(17) 0.0725(9) Uani 1 1 d . . . . .
O5 O 0.7644(3) 0.2883(2) 0.28007(14) 0.0607(7) Uani 1 1 d . . . . .
O6 O 0.6457(3) 0.4211(2) 0.17413(14) 0.0608(7) Uani 1 1 d . . . . .
O7 O 0.4170(2) 0.5190(2) 0.14532(14) 0.0588(7) Uani 1 1 d . . . . .
O8 O 0.1907(3) 0.3779(3) 0.13585(14) 0.0620(7) Uani 1 1 d . . . . .
C20 C 0.0886(5) 0.3327(5) 0.0357(2) 0.0832(15) Uani 1 1 d . . . . .
H20 H 0.1182 0.4029 0.0107 0.100 Uiso 1 1 calc R U . . .
C21 C 0.0123(5) 0.2506(7) 0.0078(3) 0.0983(18) Uani 1 1 d . . . . .
H21 H -0.0096 0.2674 -0.0360 0.118 Uiso 1 1 calc R U . . .
C22 C -0.0291(6) 0.1483(6) 0.0437(4) 0.0989(18) Uani 1 1 d . . . . .
H22 H -0.0783 0.0949 0.0241 0.119 Uiso 1 1 calc R U . . .
C23 C -0.0001(5) 0.1224(5) 0.1076(3) 0.0792(14) Uani 1 1 d . . . . .
H23 H -0.0295 0.0511 0.1315 0.095 Uiso 1 1 calc R U . . .
C24 C 0.0727(4) 0.2000(4) 0.1383(2) 0.0603(11) Uani 1 1 d . . . . .
C25 C 0.0470(4) 0.0805(4) 0.2454(2) 0.0670(12) Uani 1 1 d . . . . .
H25A H 0.0715 0.0066 0.2220 0.080 Uiso 1 1 calc R U . . .
H25B H -0.0480 0.0892 0.2528 0.080 Uiso 1 1 calc R U . . .
C26 C 0.0921(4) 0.0769(4) 0.3137(2) 0.0704(12) Uani 1 1 d . . . . .
H26A H 0.0814 0.1559 0.3327 0.085 Uiso 1 1 calc R U . . .
H26B H 0.0377 0.0220 0.3462 0.085 Uiso 1 1 calc R U . . .
C31 C 0.7507(4) 0.1644(4) 0.3818(2) 0.0608(11) Uani 1 1 d . . . . .
C32 C 0.7777(5) 0.1424(5) 0.4487(2) 0.0819(15) Uani 1 1 d . . . . .
H32 H 0.7497 0.0716 0.4736 0.098 Uiso 1 1 calc R U . . .
C33 C 0.8459(6) 0.2250(6) 0.4787(3) 0.0894(16) Uani 1 1 d . . . . .
H33 H 0.8656 0.2082 0.5230 0.107 Uiso 1 1 calc R U . . .
C34 C 0.8838(5) 0.3291(5) 0.4443(2) 0.0828(14) Uani 1 1 d . . . . .
H34 H 0.9275 0.3847 0.4655 0.099 Uiso 1 1 calc R U . . .
C35 C 0.8587(4) 0.3544(4) 0.3781(2) 0.0671(12) Uani 1 1 d . . . . .
H35 H 0.8861 0.4266 0.3547 0.081 Uiso 1 1 calc R U . . .
C36 C 0.7934(4) 0.2735(4) 0.3462(2) 0.0544(10) Uani 1 1 d . . . . .
C37 C 0.8262(4) 0.3856(4) 0.2364(2) 0.0550(10) Uani 1 1 d . . . . .
H37A H 0.9211 0.3762 0.2291 0.066 Uiso 1 1 calc R U . . .
H37B H 0.8025 0.4612 0.2582 0.066 Uiso 1 1 calc R U . . .
C38 C 0.7792(4) 0.3833(4) 0.1685(2) 0.0616(11) Uani 1 1 d . . . . .
H38A H 0.8339 0.4352 0.1342 0.074 Uiso 1 1 calc R U . . .
H38B H 0.7885 0.3025 0.1520 0.074 Uiso 1 1 calc R U . . .
C39 C 0.6330(4) 0.5473(4) 0.1622(2) 0.0672(12) Uani 1 1 d . . . . .
H39A H 0.6625 0.5687 0.1130 0.081 Uiso 1 1 calc R U . . .
H39B H 0.6873 0.5888 0.1890 0.081 Uiso 1 1 calc R U . . .
C40 C 0.4928(4) 0.5837(4) 0.1839(2) 0.0615(11) Uani 1 1 d . . . . .
H40A H 0.4642 0.5663 0.2336 0.074 Uiso 1 1 calc R U . . .
H40B H 0.4823 0.6691 0.1746 0.074 Uiso 1 1 calc R U . . .
C41 C 0.2847(4) 0.5628(4) 0.1530(3) 0.0698(13) Uani 1 1 d . . . . .
H41A H 0.2840 0.6479 0.1407 0.084 Uiso 1 1 calc R U . . .
H41B H 0.2404 0.5505 0.2012 0.084 Uiso 1 1 calc R U . . .
C42 C 0.2163(4) 0.4968(4) 0.1061(3) 0.0738(13) Uani 1 1 d . . . . .
H42A H 0.1343 0.5373 0.1014 0.089 Uiso 1 1 calc R U . . .
H42B H 0.2708 0.4937 0.0600 0.089 Uiso 1 1 calc R U . . .
C43 C 0.1183(4) 0.3055(4) 0.1021(2) 0.0639(12) Uani 1 1 d . . . . .
P1 P 0.94621(11) 0.72853(10) 0.24562(6) 0.0621(3) Uani 1 1 d . . . . .
F1 F 0.8058(3) 0.6805(3) 0.28204(16) 0.0975(9) Uani 1 1 d . . . . .
F2 F 1.0864(3) 0.7752(3) 0.20962(18) 0.1067(10) Uani 1 1 d . . . . .
F3 F 0.8804(4) 0.8347(3) 0.2089(2) 0.1334(13) Uani 1 1 d . . . . .
F4 F 0.9459(3) 0.8121(3) 0.30831(17) 0.1194(12) Uani 1 1 d . . . . .
F5 F 1.0099(4) 0.6223(3) 0.2826(2) 0.1361(14) Uani 1 1 d . . . . .
F6 F 0.9427(3) 0.6469(3) 0.18174(16) 0.1246(13) Uani 1 1 d . . . . .
C27 C 0.2451(5) -0.0779(4) 0.3242(3) 0.0864(15) Uani 1 1 d . . . . .
H27A H 0.2062 -0.1253 0.2929 0.104 Uiso 1 1 calc R U . . .
H27B H 0.1977 -0.0954 0.3713 0.104 Uiso 1 1 calc R U . . .
O3 O 0.4669(4) -0.0512(3) 0.3282(3) 0.162(2) Uani 1 1 d . . . . .
C28 C 0.3770(6) -0.1166(5) 0.3210(4) 0.105(2) Uani 1 1 d . . . . .
H28A H 0.3751 -0.1817 0.3560 0.126 Uiso 1 1 calc R U . . .
H28B H 0.4036 -0.1518 0.2759 0.126 Uiso 1 1 calc R U . . .
C29 C 0.5969(5) -0.0942(4) 0.3241(4) 0.0974(19) Uani 1 1 d . . . . .
H29A H 0.6453 -0.0816 0.2768 0.117 Uiso 1 1 calc R U . . .
H29B H 0.5966 -0.1794 0.3363 0.117 Uiso 1 1 calc R U . . .
C30 C 0.6603(5) -0.0294(4) 0.3731(3) 0.0819(16) Uani 1 1 d . . . . .
H30A H 0.6032 -0.0285 0.4186 0.098 Uiso 1 1 calc R U . . .
H30B H 0.7422 -0.0691 0.3787 0.098 Uiso 1 1 calc R U . . .

loop_
_atom_site_aniso_label
_atom_site_aniso_U_11
_atom_site_aniso_U_22
_atom_site_aniso_U_33
_atom_site_aniso_U_23
_atom_site_aniso_U_13
_atom_site_aniso_U_12
Fe1 0.0628(4) 0.0601(4) 0.0363(3) -0.0054(3) -0.0106(3) 0.0069(3)
N1 0.0554(19) 0.0429(17) 0.0385(16) -0.0035(13) -0.0090(13) 0.0028(14)
C1 0.055(2) 0.049(2) 0.0365(18) 0.0004(16) -0.0119(16) -0.0009(17)
C2 0.065(3) 0.048(2) 0.046(2) -0.0094(18) -0.0137(18) 0.0078(19)
C3 0.055(2) 0.047(2) 0.041(2) -0.0087(17) -0.0084(17) 0.0124(18)
C4 0.061(3) 0.062(3) 0.050(2) -0.004(2) -0.0091(19) 0.000(2)
C5 0.058(3) 0.067(3) 0.075(3) -0.017(2) -0.019(2) 0.000(2)
C6 0.068(3) 0.077(3) 0.045(2) -0.010(2) -0.014(2) 0.021(2)
C7 0.094(3) 0.065(3) 0.045(2) 0.010(2) -0.013(2) -0.002(3)
C8 0.087(3) 0.054(3) 0.048(2) -0.002(2) -0.014(2) -0.007(2)
C9 0.107(4) 0.106(4) 0.064(3) -0.024(3) -0.038(3) 0.024(3)
C10 0.053(2) 0.045(2) 0.0351(18) 0.0006(16) -0.0107(16) -0.0023(17)
C11 0.057(3) 0.065(3) 0.045(2) -0.0021(19) -0.0139(18) 0.000(2)
C12 0.082(3) 0.068(3) 0.050(2) -0.011(2) -0.019(2) 0.023(2)
C13 0.113(4) 0.051(3) 0.054(2) -0.011(2) -0.028(3) -0.001(3)
C14 0.064(3) 0.056(3) 0.048(2) -0.0042(19) -0.0162(19) -0.014(2)
C15 0.130(5) 0.071(3) 0.044(2) 0.010(2) -0.015(3) 0.026(3)
C16 0.101(4) 0.094(4) 0.059(3) 0.022(3) -0.016(3) -0.011(3)
C17 0.086(4) 0.117(5) 0.045(3) 0.010(3) 0.008(2) 0.021(3)
C18 0.110(4) 0.105(4) 0.042(2) -0.012(3) -0.021(3) 0.015(3)
C19 0.087(4) 0.123(5) 0.050(3) 0.007(3) -0.019(3) 0.023(3)
O1 0.0562(17) 0.0533(17) 0.0732(18) -0.0042(14) -0.0181(14) -0.0030(13)
O2 0.059(2) 0.061(2) 0.129(3) 0.0282(19) -0.0193(18) -0.0069(15)
O4 0.0661(19) 0.062(2) 0.090(2) 0.0294(17) -0.0228(16) -0.0090(15)
O5 0.0586(17) 0.0568(17) 0.0690(18) 0.0173(14) -0.0227(14) -0.0055(13)
O6 0.0552(17) 0.0531(17) 0.0759(19) 0.0158(14) -0.0204(14) -0.0073(13)
O7 0.0480(16) 0.0516(17) 0.0767(19) -0.0070(14) -0.0114(13) 0.0080(13)
O8 0.0519(17) 0.0625(19) 0.0720(18) 0.0078(15) -0.0150(14) -0.0038(14)
C20 0.067(3) 0.114(4) 0.068(3) 0.003(3) -0.012(2) 0.011(3)
C21 0.076(4) 0.146(6) 0.082(4) -0.035(4) -0.033(3) 0.021(4)
C22 0.083(4) 0.107(5) 0.119(5) -0.041(4) -0.041(4) 0.000(3)
C23 0.068(3) 0.080(4) 0.097(4) -0.024(3) -0.031(3) 0.001(3)
C24 0.045(2) 0.067(3) 0.070(3) -0.010(2) -0.012(2) 0.008(2)
C25 0.053(3) 0.052(3) 0.093(3) -0.001(2) -0.005(2) -0.007(2)
C26 0.064(3) 0.060(3) 0.085(3) 0.007(2) -0.009(2) -0.003(2)
C31 0.040(2) 0.070(3) 0.069(3) 0.015(2) -0.004(2) 0.006(2)
C32 0.071(3) 0.104(4) 0.062(3) 0.035(3) 0.000(2) 0.003(3)
C33 0.096(4) 0.118(5) 0.055(3) 0.010(3) -0.020(3) 0.006(3)
C34 0.093(4) 0.099(4) 0.058(3) -0.005(3) -0.015(3) -0.002(3)
C35 0.071(3) 0.067(3) 0.064(3) -0.005(2) -0.013(2) 0.001(2)
C36 0.042(2) 0.059(3) 0.058(2) 0.008(2) -0.0020(18) 0.0081(19)
C37 0.043(2) 0.054(2) 0.067(3) 0.008(2) -0.0107(19) -0.0035(18)
C38 0.052(3) 0.067(3) 0.065(3) 0.011(2) -0.011(2) -0.002(2)
C39 0.072(3) 0.053(3) 0.082(3) 0.020(2) -0.034(2) -0.016(2)
C40 0.082(3) 0.046(2) 0.056(2) 0.0048(19) -0.015(2) -0.004(2)
C41 0.055(3) 0.053(3) 0.097(4) 0.006(2) -0.006(2) 0.007(2)
C42 0.049(3) 0.075(3) 0.096(3) 0.021(3) -0.016(2) 0.010(2)
C43 0.041(2) 0.085(3) 0.067(3) -0.016(3) -0.011(2) 0.013(2)
P1 0.0577(7) 0.0537(7) 0.0750(8) -0.0088(6) -0.0108(6) -0.0041(5)
F1 0.0737(18) 0.088(2) 0.123(2) -0.0263(17) 0.0102(16) -0.0237(15)
F2 0.0729(18) 0.083(2) 0.153(3) -0.0299(18) 0.0172(18) -0.0208(15)
F3 0.118(3) 0.115(3) 0.168(3) 0.041(2) -0.043(2) 0.011(2)
F4 0.107(2) 0.125(3) 0.124(2) -0.061(2) 0.0041(19) -0.042(2)
F5 0.117(3) 0.118(3) 0.172(4) 0.047(3) -0.039(2) 0.021(2)
F6 0.140(3) 0.127(3) 0.101(2) -0.050(2) 0.011(2) -0.052(2)
C27 0.076(4) 0.063(3) 0.127(4) 0.021(3) -0.042(3) -0.017(3)
O3 0.070(3) 0.051(2) 0.377(8) 0.028(3) -0.085(4) -0.005(2)
C28 0.089(4) 0.055(3) 0.178(6) 0.021(3) -0.051(4) -0.010(3)
C29 0.064(3) 0.052(3) 0.179(6) 0.022(3) -0.034(3) 0.004(2)
C30 0.058(3) 0.063(3) 0.115(4) 0.041(3) -0.001(3) 0.010(2)

loop_
_atom_type_symbol
_atom_type_description
_atom_type_scat_dispersion_real
_atom_type_scat_dispersion_imag
_atom_type_scat_source
C C 0.0033 0.0016 'International Tables Vol C Tables 4.2.6.8 and 6.1.1.4'
H H 0.0000 0.0000 'International Tables Vol C Tables 4.2.6.8 and 6.1.1.4'
N N 0.0061 0.0033 'International Tables Vol C Tables 4.2.6.8 and 6.1.1.4'
O O 0.0106 0.0060 'International Tables Vol C Tables 4.2.6.8 and 6.1.1.4'
F F 0.0171 0.0103 'International Tables Vol C Tables 4.2.6.8 and 6.1.1.4'
P P 0.1023 0.0942 'International Tables Vol C Tables 4.2.6.8 and 6.1.1.4'
Fe Fe 0.3463 0.8444 'International Tables Vol C Tables 4.2.6.8 and 6.1.1.4'

loop_
_geom_angle_atom_site_label_1
_geom_angle_atom_site_label_2
_geom_angle_atom_site_label_3
_geom_angle
_geom_angle_site_symmetry_1
_geom_angle_site_symmetry_3
C10 Fe1 C14 41.01(14) . .
C10 Fe1 C15 105.26(16) . .
C14 Fe1 C15 119.9(2) . .
C10 Fe1 C19 121.57(18) . .
C14 Fe1 C19 106.10(19) . .
C15 Fe1 C19 40.2(2) . .
C10 Fe1 C11 40.84(15) . .
C14 Fe1 C11 68.26(16) . .
C15 Fe1 C11 123.4(2) . .
C19 Fe1 C11 158.8(2) . .
C10 Fe1 C13 68.63(15) . .
C14 Fe1 C13 40.80(17) . .
C15 Fe1 C13 156.6(2) . .
C19 Fe1 C13 122.4(2) . .
C11 Fe1 C13 67.53(17) . .
C10 Fe1 C16 121.03(19) . .
C14 Fe1 C16 156.2(2) . .
C15 Fe1 C16 40.6(2) . .
C19 Fe1 C16 67.8(2) . .
C11 Fe1 C16 108.67(19) . .
C13 Fe1 C16 161.8(2) . .
C10 Fe1 C18 158.9(2) . .
C14 Fe1 C18 123.6(2) . .
C15 Fe1 C18 67.8(2) . .
C19 Fe1 C18 40.46(19) . .
C11 Fe1 C18 159.44(19) . .
C13 Fe1 C18 109.3(2) . .
C16 Fe1 C18 67.6(2) . .
C10 Fe1 C12 68.40(15) . .
C14 Fe1 C12 67.93(18) . .
C15 Fe1 C12 160.9(2) . .
C19 Fe1 C12 158.5(2) . .
C11 Fe1 C12 40.22(16) . .
C13 Fe1 C12 39.73(18) . .
C16 Fe1 C12 126.0(2) . .
C18 Fe1 C12 124.35(19) . .
C10 Fe1 C17 157.7(2) . .
C14 Fe1 C17 161.0(2) . .
C15 Fe1 C17 67.8(2) . .
C19 Fe1 C17 67.7(2) . .
C11 Fe1 C17 124.0(2) . .
C13 Fe1 C17 126.1(2) . .
C16 Fe1 C17 40.0(2) . .
C18 Fe1 C17 40.2(2) . .
C12 Fe1 C17 110.85(19) . .
C2 N1 C1 111.0(3) . .
C2 N1 H1A 109.4 . .
C1 N1 H1A 109.4 . .
C2 N1 H1B 109.4 . .
C1 N1 H1B 109.4 . .
H1A N1 H1B 108.0 . .
C10 C1 N1 112.9(3) . .
C10 C1 H1C 109.0 . .
N1 C1 H1C 109.0 . .
C10 C1 H1D 109.0 . .
N1 C1 H1D 109.0 . .
H1C C1 H1D 107.8 . .
N1 C2 C3 112.5(3) . .
N1 C2 H2A 109.1 . .
C3 C2 H2A 109.1 . .
N1 C2 H2B 109.1 . .
C3 C2 H2B 109.1 . .
H2A C2 H2B 107.8 . .
C4 C3 C8 118.7(4) . .
C4 C3 C2 120.5(3) . .
C8 C3 C2 120.7(4) . .
C3 C4 C5 120.5(4) . .
C3 C4 H4 119.8 . .
C5 C4 H4 119.8 . .
C6 C5 C4 121.3(4) . .
C6 C5 H5 119.4 . .
C4 C5 H5 119.4 . .
C7 C6 C5 118.0(4) . .
C7 C6 C9 121.1(4) . .
C5 C6 C9 120.9(5) . .
C6 C7 C8 120.9(4) . .
C6 C7 H7 119.6 . .
C8 C7 H7 119.6 . .
C3 C8 C7 120.6(4) . .
C3 C8 H8 119.7 . .
C7 C8 H8 119.7 . .
C6 C9 H9A 109.5 . .
C6 C9 H9B 109.5 . .
H9A C9 H9B 109.5 . .
C6 C9 H9C 109.5 . .
H9A C9 H9C 109.5 . .
H9B C9 H9C 109.5 . .
C11 C10 C14 107.1(3) . .
C11 C10 C1 127.0(3) . .
C14 C10 C1 125.8(3) . .
C11 C10 Fe1 70.2(2) . .
C14 C10 Fe1 69.7(2) . .
C1 C10 Fe1 122.9(2) . .
C12 C11 C10 108.5(4) . .
C12 C11 Fe1 70.5(2) . .
C10 C11 Fe1 69.0(2) . .
C12 C11 H11 125.8 . .
C10 C11 H11 125.8 . .
Fe1 C11 H11 126.4 . .
C13 C12 C11 108.3(4) . .
C13 C12 Fe1 69.7(3) . .
C11 C12 Fe1 69.3(2) . .
C13 C12 H12 125.9 . .
C11 C12 H12 125.9 . .
Fe1 C12 H12 126.7 . .
C12 C13 C14 108.5(4) . .
C12 C13 Fe1 70.6(3) . .
C14 C13 Fe1 69.1(2) . .
C12 C13 H13 125.8 . .
C14 C13 H13 125.8 . .
Fe1 C13 H13 126.1 . .
C13 C14 C10 107.7(4) . .
C13 C14 Fe1 70.1(2) . .
C10 C14 Fe1 69.2(2) . .
C13 C14 H14 126.2 . .
C10 C14 H14 126.2 . .
Fe1 C14 H14 126.1 . .
C19 C15 C16 107.9(5) . .
C19 C15 Fe1 69.9(3) . .
C16 C15 Fe1 70.1(3) . .
C19 C15 H15 126.1 . .
C16 C15 H15 126.1 . .
Fe1 C15 H15 125.5 . .
C17 C16 C15 108.0(5) . .
C17 C16 Fe1 70.4(3) . .
C15 C16 Fe1 69.2(3) . .
C17 C16 H16 126.0 . .
C15 C16 H16 126.0 . .
Fe1 C16 H16 125.9 . .
C16 C17 C18 108.1(5) . .
C16 C17 Fe1 69.6(3) . .
C18 C17 Fe1 69.6(3) . .
C16 C17 H17 126.0 . .
C18 C17 H17 126.0 . .
Fe1 C17 H17 126.4 . .
C17 C18 C19 107.8(5) . .
C17 C18 Fe1 70.2(3) . .
C19 C18 Fe1 69.3(3) . .
C17 C18 H18 126.1 . .
C19 C18 H18 126.1 . .
Fe1 C18 H18 126.0 . .
C15 C19 C18 108.3(5) . .
C15 C19 Fe1 69.9(3) . .
C18 C19 Fe1 70.3(3) . .
C15 C19 H19 125.8 . .
C18 C19 H19 125.8 . .
Fe1 C19 H19 125.6 . .
C24 O1 C25 115.7(3) . .
C27 O2 C26 115.4(3) . .
C31 O4 C30 117.9(4) . .
C36 O5 C37 117.1(3) . .
C38 O6 C39 112.3(3) . .
C40 O7 C41 112.2(3) . .
C43 O8 C42 116.9(3) . .
C43 C20 C21 118.1(5) . .
C43 C20 H20 121.0 . .
C21 C20 H20 121.0 . .
C22 C21 C20 120.9(5) . .
C22 C21 H21 119.5 . .
C20 C21 H21 119.5 . .
C21 C22 C23 120.8(5) . .
C21 C22 H22 119.6 . .
C23 C22 H22 119.6 . .
C22 C23 C24 121.1(5) . .
C22 C23 H23 119.4 . .
C24 C23 H23 119.4 . .
O1 C24 C23 125.7(4) . .
O1 C24 C43 114.9(4) . .
C23 C24 C43 119.4(4) . .
O1 C25 C26 108.5(3) . .
O1 C25 H25A 110.0 . .
C26 C25 H25A 110.0 . .
O1 C25 H25B 110.0 . .
C26 C25 H25B 110.0 . .
H25A C25 H25B 108.4 . .
O2 C26 C25 112.2(4) . .
O2 C26 H26A 109.2 . .
C25 C26 H26A 109.2 . .
O2 C26 H26B 109.2 . .
C25 C26 H26B 109.2 . .
H26A C26 H26B 107.9 . .
O4 C31 C32 126.8(4) . .
O4 C31 C36 115.2(4) . .
C32 C31 C36 118.0(5) . .
C33 C32 C31 120.5(5) . .
C33 C32 H32 119.7 . .
C31 C32 H32 119.7 . .
C34 C33 C32 120.4(5) . .
C34 C33 H33 119.8 . .
C32 C33 H33 119.8 . .
C33 C34 C35 120.8(5) . .
C33 C34 H34 119.6 . .
C35 C34 H34 119.6 . .
C36 C35 C34 120.4(5) . .
C36 C35 H35 119.8 . .
C34 C35 H35 119.8 . .
C35 C36 O5 125.5(4) . .
C35 C36 C31 119.9(4) . .
O5 C36 C31 114.6(4) . .
O5 C37 C38 107.0(3) . .
O5 C37 H37A 110.3 . .
C38 C37 H37A 110.3 . .
O5 C37 H37B 110.3 . .
C38 C37 H37B 110.3 . .
H37A C37 H37B 108.6 . .
O6 C38 C37 112.5(3) . .
O6 C38 H38A 109.1 . .
C37 C38 H38A 109.1 . .
O6 C38 H38B 109.1 . .
C37 C38 H38B 109.1 . .
H38A C38 H38B 107.8 . .
O6 C39 C40 109.2(3) . .
O6 C39 H39A 109.8 . .
C40 C39 H39A 109.8 . .
O6 C39 H39B 109.8 . .
C40 C39 H39B 109.8 . .
H39A C39 H39B 108.3 . .
O7 C40 C39 108.0(3) . .
O7 C40 H40A 110.1 . .
C39 C40 H40A 110.1 . .
O7 C40 H40B 110.1 . .
C39 C40 H40B 110.1 . .
H40A C40 H40B 108.4 . .
O7 C41 C42 108.3(3) . .
O7 C41 H41A 110.0 . .
C42 C41 H41A 110.0 . .
O7 C41 H41B 110.0 . .
C42 C41 H41B 110.0 . .
H41A C41 H41B 108.4 . .
O8 C42 C41 108.4(3) . .
O8 C42 H42A 110.0 . .
C41 C42 H42A 110.0 . .
O8 C42 H42B 110.0 . .
C41 C42 H42B 110.0 . .
H42A C42 H42B 108.4 . .
O8 C43 C24 116.1(4) . .
O8 C43 C20 124.2(5) . .
C24 C43 C20 119.7(4) . .
F5 P1 F3 179.2(2) . .
F5 P1 F4 92.7(2) . .
F3 P1 F4 87.4(2) . .
F5 P1 F2 90.7(2) . .
F3 P1 F2 90.03(19) . .
F4 P1 F2 90.51(16) . .
F5 P1 F6 89.1(2) . .
F3 P1 F6 90.9(2) . .
F4 P1 F6 178.1(2) . .
F2 P1 F6 90.23(17) . .
F5 P1 F1 88.74(19) . .
F3 P1 F1 90.50(18) . .
F4 P1 F1 89.63(15) . .
F2 P1 F1 179.5(2) . .
F6 P1 F1 89.64(16) . .
O2 C27 C28 116.9(4) . .
O2 C27 H27A 108.1 . .
C28 C27 H27A 108.1 . .
O2 C27 H27B 108.1 . .
C28 C27 H27B 108.1 . .
H27A C27 H27B 107.3 . .
C28 O3 C29 121.9(5) . .
O3 C28 C27 124.1(5) . .
O3 C28 H28A 106.3 . .
C27 C28 H28A 106.3 . .
O3 C28 H28B 106.3 . .
C27 C28 H28B 106.3 . .
H28A C28 H28B 106.4 . .
O3 C29 C30 108.8(5) . .
O3 C29 H29A 109.9 . .
C30 C29 H29A 109.9 . .
O3 C29 H29B 109.9 . .
C30 C29 H29B 109.9 . .
H29A C29 H29B 108.3 . .
O4 C30 C29 108.8(4) . .
O4 C30 H30A 109.9 . .
C29 C30 H30A 109.9 . .
O4 C30 H30B 109.9 . .
C29 C30 H30B 109.9 . .
H30A C30 H30B 108.3 . .

loop_
_geom_bond_atom_site_label_1
_geom_bond_atom_site_label_2
_geom_bond_distance
_geom_bond_site_symmetry_2
Fe1 C10 2.018(3) .
Fe1 C14 2.024(4) .
Fe1 C15 2.025(5) .
Fe1 C19 2.026(5) .
Fe1 C11 2.033(4) .
Fe1 C13 2.036(4) .
Fe1 C16 2.037(5) .
Fe1 C18 2.040(4) .
Fe1 C12 2.048(4) .
Fe1 C17 2.048(4) .
N1 C2 1.494(4) .
N1 C1 1.504(4) .
N1 H1A 0.8900 .
N1 H1B 0.8900 .
C1 C10 1.493(5) .
C1 H1C 0.9700 .
C1 H1D 0.9700 .
C2 C3 1.503(5) .
C2 H2A 0.9700 .
C2 H2B 0.9700 .
C3 C4 1.368(5) .
C3 C8 1.380(5) .
C4 C5 1.382(5) .
C4 H4 0.9300 .
C5 C6 1.377(6) .
C5 H5 0.9300 .
C6 C7 1.375(6) .
C6 C9 1.518(5) .
C7 C8 1.381(5) .
C7 H7 0.9300 .
C8 H8 0.9300 .
C9 H9A 0.9600 .
C9 H9B 0.9600 .
C9 H9C 0.9600 .
C10 C11 1.413(5) .
C10 C14 1.416(5) .
C11 C12 1.403(6) .
C11 H11 0.9300 .
C12 C13 1.388(6) .
C12 H12 0.9300 .
C13 C14 1.415(6) .
C13 H13 0.9300 .
C14 H14 0.9300 .
C15 C19 1.393(7) .
C15 C16 1.410(7) .
C15 H15 0.9300 .
C16 C17 1.398(7) .
C16 H16 0.9300 .
C17 C18 1.403(7) .
C17 H17 0.9300 .
C18 C19 1.406(7) .
C18 H18 0.9300 .
C19 H19 0.9300 .
O1 C24 1.372(5) .
O1 C25 1.455(5) .
O2 C27 1.366(5) .
O2 C26 1.412(5) .
O4 C31 1.372(5) .
O4 C30 1.432(5) .
O5 C36 1.374(5) .
O5 C37 1.433(4) .
O6 C38 1.423(5) .
O6 C39 1.425(5) .
O7 C40 1.411(5) .
O7 C41 1.428(5) .
O8 C43 1.378(5) .
O8 C42 1.433(5) .
C20 C43 1.399(6) .
C20 C21 1.411(7) .
C20 H20 0.9300 .
C21 C22 1.345(8) .
C21 H21 0.9300 .
C22 C23 1.349(7) .
C22 H22 0.9300 .
C23 C24 1.384(6) .
C23 H23 0.9300 .
C24 C43 1.389(6) .
C25 C26 1.484(6) .
C25 H25A 0.9700 .
C25 H25B 0.9700 .
C26 H26A 0.9700 .
C26 H26B 0.9700 .
C31 C32 1.389(6) .
C31 C36 1.410(6) .
C32 C33 1.385(7) .
C32 H32 0.9300 .
C33 C34 1.343(7) .
C33 H33 0.9300 .
C34 C35 1.375(6) .
C34 H34 0.9300 .
C35 C36 1.374(6) .
C35 H35 0.9300 .
C37 C38 1.490(5) .
C37 H37A 0.9700 .
C37 H37B 0.9700 .
C38 H38A 0.9700 .
C38 H38B 0.9700 .
C39 C40 1.489(6) .
C39 H39A 0.9700 .
C39 H39B 0.9700 .
C40 H40A 0.9700 .
C40 H40B 0.9700 .
C41 C42 1.483(6) .
C41 H41A 0.9700 .
C41 H41B 0.9700 .
C42 H42A 0.9700 .
C42 H42B 0.9700 .
P1 F5 1.556(3) .
P1 F3 1.564(3) .
P1 F4 1.571(3) .
P1 F2 1.578(3) .
P1 F6 1.583(3) .
P1 F1 1.587(3) .
C27 C28 1.415(7) .
C27 H27A 0.9700 .
C27 H27B 0.9700 .
O3 C28 1.227(6) .
O3 C29 1.409(6) .
C28 H28A 0.9700 .
C28 H28B 0.9700 .
C29 C30 1.475(7) .
C29 H29A 0.9700 .
C29 H29B 0.9700 .
C30 H30A 0.9700 .
C30 H30B 0.9700 .
